data_2224407
loop_
_publ_author_name
'Zhang, Jinfang'

_publ_section_title
<i>catena</i>-Poly[[bis[(dicyanamido)silver(I)](<i>Ag</i>---<i>Ag</i>)]-\m~2~-4,4'-bipyridine-\k^2^<i>N</i>:<i>N</i>']
_journal_coeditor_code PV2240
_journal_issue 12
_journal_name_full 'Acta Crystallographica Section E'
_journal_page_first m1703
_journal_paper_doi 10.1107/S1600536809050491
_journal_volume 65
_journal_year 2009
_chemical_formula_iupac '[Ag2 (C2 N3)2 (C10 H8 N2)]'
_chemical_formula_moiety 'C14 H8 Ag2 N8'
_chemical_formula_sum 'C14 H8 Ag2 N8'
_chemical_formula_weight 504.02
_chemical_name_systematic
;<i>catena</i>-Poly[[bis[(dicyanamido)silver(I)](<i>Ag</i>---<i>Ag</i>)]-\m~2~-
4,4'-bipyridine-\k^2^<i>N</i>:<i>N</i>']
;
_space_group_IT_number 2
_symmetry_cell_setting triclinic
_symmetry_space_group_name_Hall '-P 1'
_symmetry_space_group_name_H-M 'P -1'
_atom_sites_solution_hydrogens geom
_atom_sites_solution_primary direct
_atom_sites_solution_secondary difmap
_audit_creation_method 'SHELXTL (Sheldrick, 2008)'
_cell_angle_alpha 88.83(3)
_cell_angle_beta 84.09(3)
_cell_angle_gamma 77.54(3)
_cell_formula_units_Z 1
_cell_length_a 6.1867(12)
_cell_length_b 7.8344(16)
_cell_length_c 7.9649(16)
_cell_measurement_reflns_used 1687
_cell_measurement_temperature 293(2)
_cell_measurement_theta_max 28.6922
_cell_measurement_theta_min 2.5709
_cell_volume 374.95(14)
_computing_cell_refinement 'CrystalClear (Rigaku, 2008)'
_computing_data_collection 'CrystalClear (Rigaku, 2008)'
_computing_data_reduction 'CrystalClear (Rigaku, 2008)'
_computing_molecular_graphics 'SHELXTL (Sheldrick, 2008)'
_computing_publication_material 'SHELXTL (Sheldrick, 2008)'
_computing_structure_refinement 'SHELXL97 (Sheldrick, 2008)'
_computing_structure_solution 'SHELXS97 (Sheldrick, 2008)'
_diffrn_ambient_temperature 293(2)
_diffrn_measured_fraction_theta_full 0.971
_diffrn_measured_fraction_theta_max 0.971
_diffrn_measurement_device_type 'Rigaku Saturn724+'
_diffrn_measurement_method dtprofit.ref
_diffrn_radiation_monochromator graphite
_diffrn_radiation_source 'fine-focus sealed tube'
_diffrn_radiation_type MoK\a
_diffrn_radiation_wavelength 0.71073
_diffrn_reflns_av_R_equivalents 0.0216
_diffrn_reflns_av_sigmaI/netI 0.0232
_diffrn_reflns_limit_h_max 7
_diffrn_reflns_limit_h_min -7
_diffrn_reflns_limit_k_max 9
_diffrn_reflns_limit_k_min -6
_diffrn_reflns_limit_l_max 9
_diffrn_reflns_limit_l_min -9
_diffrn_reflns_number 2474
_diffrn_reflns_theta_full 25.48
_diffrn_reflns_theta_max 25.48
_diffrn_reflns_theta_min 2.57
_diffrn_standards_decay_% 0
_diffrn_standards_interval_count 0
_diffrn_standards_interval_time 0
_diffrn_standards_number 0
_exptl_absorpt_coefficient_mu 2.625
_exptl_absorpt_correction_T_max 0.6635
_exptl_absorpt_correction_T_min 0.4065
_exptl_absorpt_correction_type multi-scan
_exptl_absorpt_process_details '(SADABS; Sheldrick, 1996)'
_exptl_crystal_colour Colorless
_exptl_crystal_density_diffrn 2.232
_exptl_crystal_density_method 'not measured'
_exptl_crystal_description Prism
_exptl_crystal_F_000 242
_exptl_crystal_size_max 0.2
_exptl_crystal_size_mid 0.16
_exptl_crystal_size_min 0.12
_refine_diff_density_max 0.668
_refine_diff_density_min -0.699
_refine_ls_extinction_coef 0.055(7)
_refine_ls_extinction_expression Fc^*^=kFc[1+0.001xFc^2^\l^3^/sin(2\q)]^-1/4^
_refine_ls_extinction_method 'SHELXL97 (Sheldrick, 2008)'
_refine_ls_goodness_of_fit_ref 1.236
_refine_ls_hydrogen_treatment constr
_refine_ls_matrix_type full
_refine_ls_number_parameters 110
_refine_ls_number_reflns 1358
_refine_ls_number_restraints 0
_refine_ls_restrained_S_all 1.236
_refine_ls_R_factor_all 0.0341
_refine_ls_R_factor_gt 0.0334
_refine_ls_shift/su_max 0.000
_refine_ls_shift/su_mean 0.000
_refine_ls_structure_factor_coef Fsqd
_refine_ls_weighting_details 'calc w=1/[\s^2^(Fo^2^)+(0.0601P)^2^+0.1547P] where P=(Fo^2^+2Fc^2^)/3'
_refine_ls_weighting_scheme calc
_refine_ls_wR_factor_gt 0.1017
_refine_ls_wR_factor_ref 0.1027
_reflns_number_gt 1315
_reflns_number_total 1358
_reflns_threshold_expression I>2sigma(I)
_cod_data_source_file pv2240.cif
_cod_data_source_block I
_cod_depositor_comments
;

2020-03-19
Z value and formula fixed to values more according to usual
chemical conventions.                 miguel
;
_cod_original_formula_sum 'C7 H4 Ag N4'
_cod_original_formula_weight 252.01
_cod_original_formula_moiety 'C7 H4 Ag N4'
_cod_original_formula_units_Z 2
_cod_original_cell_volume 374.95(13)
_cod_database_code 2224407
_cod_database_fobs_code 2224407

loop_
_symmetry_equiv_pos_as_xyz
'x, y, z'
'-x, -y, -z'

loop_
_atom_site_type_symbol
_atom_site_label
_atom_site_fract_x
_atom_site_fract_y
_atom_site_fract_z
_atom_site_U_iso_or_equiv
_atom_site_adp_type
_atom_site_calc_flag
_atom_site_refinement_flags
_atom_site_occupancy
_atom_site_disorder_assembly
_atom_site_disorder_group
Ag Ag1 0.83031(5) 0.39268(4) 0.61182(3) 0.0570(3) Uani d . 1 . .
N N1 0.6869(7) 0.6445(6) 0.3950(4) 0.0626(10) Uani d . 1 . .
N N2 0.7664(7) 0.5131(6) -0.1486(5) 0.0544(9) Uani d . 1 . .
N N3 0.6751(7) 0.7081(5) 0.0944(5) 0.0518(9) Uani d . 1 . .
N N4 0.8957(6) 0.2168(4) 0.3957(4) 0.0432(8) Uani d . 1 . .
C C1 0.6855(6) 0.6651(5) 0.2524(5) 0.0428(8) Uani d . 1 . .
C C2 0.7278(6) 0.5953(5) -0.0277(5) 0.0416(8) Uani d . 1 . .
C C3 0.9785(6) 0.0426(5) 0.0830(5) 0.0367(8) Uani d . 1 . .
C C4 0.7354(7) 0.2209(6) 0.2947(6) 0.0521(10) Uani d . 1 . .
H H4 0.5933 0.2842 0.3301 0.063 Uiso calc R 1 . .
C C5 0.7682(7) 0.1371(6) 0.1417(6) 0.0511(10) Uani d . 1 . .
H H5 0.6497 0.1434 0.0772 0.061 Uiso calc R 1 . .
C C6 1.0962(7) 0.1231(5) 0.3420(5) 0.0447(9) Uani d . 1 . .
H H6 1.2110 0.1175 0.4100 0.054 Uiso calc R 1 . .
C C7 1.1423(6) 0.0341(5) 0.1914(5) 0.0431(8) Uani d . 1 . .
H H7 1.2844 -0.0324 0.1617 0.052 Uiso calc R 1 . .

loop_
_atom_site_aniso_label
_atom_site_aniso_U_11
_atom_site_aniso_U_22
_atom_site_aniso_U_33
_atom_site_aniso_U_12
_atom_site_aniso_U_13
_atom_site_aniso_U_23
Ag1 0.0661(4) 0.0685(3) 0.0347(3) -0.0119(2) 0.00158(18) -0.02256(18)
N1 0.084(3) 0.067(2) 0.033(2) -0.008(2) -0.0024(19) -0.0116(16)
N2 0.064(2) 0.064(2) 0.0322(19) -0.0080(18) -0.0025(16) -0.0155(16)
N3 0.067(2) 0.0520(19) 0.0328(19) -0.0039(16) -0.0054(16) -0.0089(14)
N4 0.0522(19) 0.0447(17) 0.0315(17) -0.0072(14) -0.0042(14) -0.0108(13)
C1 0.046(2) 0.0467(19) 0.035(2) -0.0082(15) -0.0020(16) -0.0148(15)
C2 0.0421(19) 0.051(2) 0.0298(19) -0.0065(15) -0.0029(15) -0.0036(16)
C3 0.0445(19) 0.0327(16) 0.0321(19) -0.0068(14) -0.0026(15) -0.0023(14)
C4 0.043(2) 0.060(2) 0.047(2) 0.0017(17) -0.0021(18) -0.0214(19)
C5 0.043(2) 0.061(2) 0.045(2) 0.0015(17) -0.0080(17) -0.0224(19)
C6 0.049(2) 0.049(2) 0.035(2) -0.0064(16) -0.0091(17) -0.0074(16)
C7 0.0411(19) 0.046(2) 0.038(2) 0.0005(15) -0.0065(16) -0.0082(15)

loop_
_atom_type_symbol
_atom_type_description
_atom_type_scat_dispersion_real
_atom_type_scat_dispersion_imag
_atom_type_scat_source
C C 0.0033 0.0016 'International Tables Vol C Tables 4.2.6.8 and 6.1.1.4'
Ag Ag -0.8971 1.1015 'International Tables Vol C Tables 4.2.6.8 and 6.1.1.4'
N N 0.0061 0.0033 'International Tables Vol C Tables 4.2.6.8 and 6.1.1.4'
H H 0.0000 0.0000 'International Tables Vol C Tables 4.2.6.8 and 6.1.1.4'

loop_
_geom_angle_atom_site_label_1
_geom_angle_atom_site_label_2
_geom_angle_atom_site_label_3
_geom_angle_site_symmetry_1
_geom_angle_site_symmetry_3
_geom_angle
_geom_angle_publ_flag
N2 Ag1 N4 1_556 . 167.60(15) ?
N2 Ag1 N1 1_556 . 105.43(14) ?
N4 Ag1 N1 . . 86.07(12) ?
N2 Ag1 Ag1 1_556 2_766 105.25(12) ?
N4 Ag1 Ag1 . 2_766 84.71(10) ?
N1 Ag1 Ag1 . 2_766 57.43(10) ?
C1 N1 Ag1 . . 139.3(4) ?
C2 N2 Ag1 . 1_554 172.6(4) ?
C2 N3 C1 . . 123.1(4) ?
C6 N4 C4 . . 116.4(4) ?
C6 N4 Ag1 . . 123.9(3) ?
C4 N4 Ag1 . . 118.8(3) ?
N1 C1 N3 . . 173.2(5) ?
N2 C2 N3 . . 171.4(4) ?
C7 C3 C5 . . 115.8(4) ?
C7 C3 C3 . 2_755 122.8(4) ?
C5 C3 C3 . 2_755 121.4(4) ?
N4 C4 C5 . . 123.8(4) ?
N4 C4 H4 . . 118.1 ?
C5 C4 H4 . . 118.1 ?
C4 C5 C3 . . 120.0(4) ?
C4 C5 H5 . . 120.0 ?
C3 C5 H5 . . 120.0 ?
N4 C6 C7 . . 123.4(4) ?
N4 C6 H6 . . 118.3 ?
C7 C6 H6 . . 118.3 ?
C6 C7 C3 . . 120.5(4) ?
C6 C7 H7 . . 119.7 ?
C3 C7 H7 . . 119.7 ?

loop_
_geom_bond_atom_site_label_1
_geom_bond_atom_site_label_2
_geom_bond_site_symmetry_2
_geom_bond_distance
_geom_bond_publ_flag
Ag1 N2 1_556 2.108(4) ?
Ag1 N4 . 2.177(4) ?
Ag1 N1 . 2.661(4) ?
Ag1 Ag1 2_766 3.3226(12) ?
N1 C1 . 1.144(5) ?
N2 C2 . 1.145(6) ?
N2 Ag1 1_554 2.108(4) ?
N3 C2 . 1.296(6) ?
N3 C1 . 1.301(6) ?
N4 C6 . 1.331(5) ?
N4 C4 . 1.334(6) ?
C3 C7 . 1.387(6) ?
C3 C5 . 1.390(6) ?
C3 C3 2_755 1.467(8) ?
C4 C5 . 1.372(6) ?
C4 H4 . 0.9300 ?
C5 H5 . 0.9300 ?
C6 C7 . 1.373(6) ?
C6 H6 . 0.9300 ?
C7 H7 . 0.9300 ?
